data_8106233
loop_
_publ_author_name
'Youzhu, Yu'
'Yanhong, Shen'
'Yongsheng, Niu'
'Xiaoming, Zheng'
'Xi, Han'
'Songyang, Chang'

_publ_section_title
;
 Crystal structure of diazido-bis(\m2-pyridin-2-ylmethanolato-\k2
 N:O)-bis(pyridin-2-ylmethanolato-\k2 N,O)dicobalt(III) -- methanol (1/3),
 C27H35Co2N10O7
;
_journal_issue 4
_journal_name_full 'Zeitschrift f\"ur Kristallographie - New Crystal Structures'
_journal_page_first 611
_journal_page_last 613
_journal_paper_doi 10.1515/ncrs-2017-0368
_journal_volume 233
_journal_year 2018
_chemical_formula_sum 'C27 H35 Co2 N10 O7'
_chemical_formula_weight 729.51
_space_group_crystal_system orthorhombic
_space_group_IT_number 33
_space_group_name_Hall 'P 2c -2n'
_space_group_name_H-M_alt 'P n a 21'
_atom_sites_solution_hydrogens geom
_cell_angle_alpha 90
_cell_angle_beta 90
_cell_angle_gamma 90
_cell_formula_units_Z 4
_cell_length_a 29.6280(13)
_cell_length_b 7.5784(3)
_cell_length_c 14.3600(7)
_cell_measurement_reflns_used 9851
_cell_measurement_temperature 296(2)
_cell_measurement_theta_max 26.64
_cell_measurement_theta_min 2.77
_cell_volume 3224.3(2)
_computing_cell_refinement 'Bruker SAINT [16]'
_computing_data_collection 'Bruker APEX2 [15]'
_computing_data_reduction 'Bruker SAINT [16]'
_computing_molecular_graphics 'SHELXL-2013 [18]'
_computing_publication_material 'SHELXL-2013 [18]'
_computing_structure_refinement 'SHELXL-2013 [17]'
_computing_structure_solution 'SHELXS-2013 [17]'
_diffrn_ambient_temperature 296(2)
_diffrn_measured_fraction_theta_full 0.996
_diffrn_measured_fraction_theta_max 0.997
_diffrn_measurement_device_type 'Bruker APEX-II CCD'
_diffrn_measurement_method '\f and \w scans'
_diffrn_radiation_type MoK\a
_diffrn_radiation_wavelength 0.71073
_diffrn_reflns_av_R_equivalents 0.0356
_diffrn_reflns_av_unetI/netI 0.0355
_diffrn_reflns_Laue_measured_fraction_full 0.996
_diffrn_reflns_Laue_measured_fraction_max 0.997
_diffrn_reflns_limit_h_max 39
_diffrn_reflns_limit_h_min -39
_diffrn_reflns_limit_k_max 10
_diffrn_reflns_limit_k_min -10
_diffrn_reflns_limit_l_max 19
_diffrn_reflns_limit_l_min -19
_diffrn_reflns_number 41911
_diffrn_reflns_point_group_measured_fraction_full 0.996
_diffrn_reflns_point_group_measured_fraction_max 0.995
_diffrn_reflns_theta_full 25.242
_diffrn_reflns_theta_max 28.291
_diffrn_reflns_theta_min 2.837
_exptl_absorpt_coefficient_mu 1.089
_exptl_crystal_colour dark
_exptl_crystal_density_diffrn 1.503
_exptl_crystal_description block
_exptl_crystal_F_000 1508
_exptl_crystal_size_max 0.190
_exptl_crystal_size_mid 0.170
_exptl_crystal_size_min 0.160
_refine_diff_density_max 0.509
_refine_diff_density_min -0.396
_refine_diff_density_rms 0.075
_refine_ls_abs_structure_details
;
 Flack x determined using 3083 quotients [(I+)-(I-)]/[(I+)+(I-)]
 (Parsons and Flack (2004), Acta Cryst. A60, s61).
;
_refine_ls_abs_structure_Flack 0.036(5)
_refine_ls_extinction_coef .
_refine_ls_extinction_method none
_refine_ls_goodness_of_fit_ref 1.165
_refine_ls_hydrogen_treatment constr
_refine_ls_matrix_type full
_refine_ls_number_parameters 418
_refine_ls_number_reflns 7954
_refine_ls_number_restraints 2
_refine_ls_restrained_S_all 1.172
_refine_ls_R_factor_all 0.0498
_refine_ls_R_factor_gt 0.0409
_refine_ls_shift/su_max 0.001
_refine_ls_shift/su_mean 0.000
_refine_ls_structure_factor_coef Fsqd
_refine_ls_weighting_details 'w=1/[\s^2^(Fo^2^)+(0.0614P)^2^+0.6083P] where P=(Fo^2^+2Fc^2^)/3'
_refine_ls_weighting_scheme calc
_refine_ls_wR_factor_gt 0.1020
_refine_ls_wR_factor_ref 0.1133
_reflns_Friedel_coverage 0.921
_reflns_Friedel_fraction_full 0.996
_reflns_Friedel_fraction_max 0.992
_reflns_number_gt 7048
_reflns_number_total 7954
_reflns_threshold_expression 'I > 2\s(I)'
_cod_data_source_file suppl_ncrs-2017-0368_suppl.cif
_cod_data_source_block 1
_cod_database_code 8106233
_shelx_space_group_comment
;
The symmetry employed for this shelxl refinement is uniquely defined
by the following loop, which should always be used as a source of
symmetry information in preference to the above space-group names.
They are only intended as comments.
;
_shelx_estimated_absorpt_t_min 0.820
_shelx_estimated_absorpt_t_max 0.845

loop_
_space_group_symop_operation_xyz
'x, y, z'
'-x, -y, z+1/2'
'x+1/2, -y+1/2, z'
'-x+1/2, y+1/2, z+1/2'

loop_
_atom_site_label
_atom_site_type_symbol
_atom_site_fract_x
_atom_site_fract_y
_atom_site_fract_z
_atom_site_U_iso_or_equiv
_atom_site_adp_type
_atom_site_occupancy
_atom_site_site_symmetry_order
_atom_site_calc_flag
_atom_site_refinement_flags_posn
_atom_site_refinement_flags_adp
_atom_site_refinement_flags_occupancy
_atom_site_disorder_assembly
_atom_site_disorder_group
Co1 Co 0.11229(2) 0.16234(7) 0.16336(4) 0.03097(14) Uani 1 1 d . . . . .
Co2 Co 0.12304(2) -0.00906(7) 0.34487(5) 0.03113(14) Uani 1 1 d . . . . .
N1 N 0.17202(12) 0.1010(5) 0.1221(3) 0.0352(8) Uani 1 1 d . . . . .
N2 N 0.04853(13) 0.2024(5) 0.1833(3) 0.0380(9) Uani 1 1 d . . . . .
N3 N 0.07055(13) 0.1135(5) 0.3917(3) 0.0338(8) Uani 1 1 d . . . . .
N4 N 0.17915(13) -0.1194(5) 0.3112(3) 0.0361(8) Uani 1 1 d . . . . .
N5 N 0.10254(14) -0.2296(5) 0.3962(3) 0.0404(9) Uani 1 1 d . . . . .
N6 N 0.12068(14) -0.2838(5) 0.4644(3) 0.0399(9) Uani 1 1 d . . . . .
N7 N 0.1370(2) -0.3456(7) 0.5296(5) 0.0719(16) Uani 1 1 d . . . . .
N8 N 0.12103(16) 0.4053(6) 0.1236(4) 0.0516(12) Uani 1 1 d . . . . .
N9 N 0.1451(2) 0.4496(6) 0.0659(4) 0.0584(13) Uani 1 1 d . . . . .
N10 N 0.1688(4) 0.5031(10) 0.0129(8) 0.153(6) Uani 1 1 d . . . . .
O1 O 0.09412(11) 0.0809(5) 0.0457(2) 0.0409(7) Uani 1 1 d . . . . .
O2 O 0.13555(10) 0.2135(4) 0.2863(2) 0.0317(6) Uani 1 1 d . . . . .
O3 O 0.09957(10) -0.0618(4) 0.2218(2) 0.0300(6) Uani 1 1 d . . . . .
O4 O 0.15363(13) 0.0563(5) 0.4541(2) 0.0460(8) Uani 1 1 d . . . . .
O5 O 0.3276(3) 0.3676(11) 0.2671(6) 0.154(4) Uani 1 1 d . . . . .
H5 H 0.3415 0.4192 0.2260 0.184 Uiso 1 1 calc R U . . .
O6 O 0.1341(2) 0.0751(8) 0.6302(4) 0.0940(18) Uani 1 1 d . . . . .
H6 H 0.1404 0.0475 0.5766 0.113 Uiso 1 1 calc R U . . .
O7 O 0.04290(19) 0.2846(8) 0.9369(5) 0.0962(19) Uani 1 1 d D . . . .
H7 H 0.0571 0.2216 0.9729 0.115 Uiso 1 1 calc R U . . .
C1 C 0.21125(14) 0.1599(7) 0.1576(5) 0.0445(11) Uani 1 1 d . . . . .
C2 C 0.25190(18) 0.1161(9) 0.1149(5) 0.0564(14) Uani 1 1 d . . . . .
H2 H 0.2790 0.1563 0.1399 0.068 Uiso 1 1 calc R U . . .
C3 C 0.2521(2) 0.0158(9) 0.0378(5) 0.0645(17) Uani 1 1 d . . . . .
H3 H 0.2793 -0.0155 0.0099 0.077 Uiso 1 1 calc R U . . .
C4 C 0.2117(2) -0.0404(9) 0.0001(5) 0.0588(16) Uani 1 1 d . . . . .
H4 H 0.2113 -0.1084 -0.0538 0.071 Uiso 1 1 calc R U . . .
C5 C 0.17197(17) 0.0055(7) 0.0433(4) 0.0423(11) Uani 1 1 d . . . . .
C6 C 0.12534(18) -0.0415(9) 0.0109(4) 0.0518(14) Uani 1 1 d . . . . .
H6A H 0.1244 -0.0415 -0.0566 0.062 Uiso 1 1 calc R U . . .
H6B H 0.1176 -0.1589 0.0325 0.062 Uiso 1 1 calc R U . . .
C7 C 0.05419(15) -0.1093(6) 0.2087(4) 0.0391(10) Uani 1 1 d . . . . .
H7A H 0.0436 -0.1742 0.2627 0.047 Uiso 1 1 calc R U . . .
H7B H 0.0516 -0.1856 0.1547 0.047 Uiso 1 1 calc R U . . .
C8 C 0.02547(16) 0.0519(7) 0.1949(4) 0.0428(11) Uani 1 1 d . . . . .
C9 C -0.0209(2) 0.0474(10) 0.1890(5) 0.0679(18) Uani 1 1 d . . . . .
H9 H -0.0364 -0.0580 0.1981 0.082 Uiso 1 1 calc R U . . .
C10 C -0.0445(2) 0.2018(12) 0.1694(7) 0.079(2) Uani 1 1 d . . . . .
H10 H -0.0758 0.2008 0.1628 0.095 Uiso 1 1 calc R U . . .
C11 C -0.0208(2) 0.3534(11) 0.1600(6) 0.075(2) Uani 1 1 d . . . . .
H11 H -0.0359 0.4587 0.1487 0.090 Uiso 1 1 calc R U . . .
C12 C 0.02570(18) 0.3533(7) 0.1671(5) 0.0537(13) Uani 1 1 d . . . . .
H12 H 0.0415 0.4587 0.1605 0.064 Uiso 1 1 calc R U . . .
C13 C 0.11597(16) 0.3522(6) 0.3400(4) 0.0417(11) Uani 1 1 d . . . . .
H13A H 0.1095 0.4521 0.3000 0.050 Uiso 1 1 calc R U . . .
H13B H 0.1371 0.3904 0.3874 0.050 Uiso 1 1 calc R U . . .
C14 C 0.07364(15) 0.2903(6) 0.3849(3) 0.0346(9) Uani 1 1 d . . . . .
C15 C 0.04009(19) 0.3999(7) 0.4175(4) 0.0470(12) Uani 1 1 d . . . . .
H15 H 0.0431 0.5219 0.4137 0.056 Uiso 1 1 calc R U . . .
C16 C 0.0016(2) 0.3241(8) 0.4561(4) 0.0512(13) Uani 1 1 d . . . . .
H16 H -0.0218 0.3950 0.4775 0.061 Uiso 1 1 calc R U . . .
C17 C -0.00142(18) 0.1444(7) 0.4622(4) 0.0480(12) Uani 1 1 d . . . . .
H17 H -0.0270 0.0920 0.4875 0.058 Uiso 1 1 calc R U . . .
C18 C 0.03383(17) 0.0417(6) 0.4306(4) 0.0392(10) Uani 1 1 d . . . . .
H18 H 0.0320 -0.0803 0.4365 0.047 Uiso 1 1 calc R U . . .
C19 C 0.2003(2) 0.0633(10) 0.4375(5) 0.0636(17) Uani 1 1 d . . . . .
H19A H 0.2165 0.0420 0.4951 0.076 Uiso 1 1 calc R U . . .
H19B H 0.2085 0.1798 0.4151 0.076 Uiso 1 1 calc R U . . .
C20 C 0.21348(17) -0.0719(8) 0.3670(4) 0.0492(13) Uani 1 1 d . . . . .
C21 C 0.2554(2) -0.1518(10) 0.3573(6) 0.0703(19) Uani 1 1 d . . . . .
H21 H 0.2791 -0.1202 0.3964 0.084 Uiso 1 1 calc R U . . .
C22 C 0.2616(2) -0.2778(10) 0.2900(6) 0.073(2) Uani 1 1 d . . . . .
H22 H 0.2896 -0.3315 0.2830 0.087 Uiso 1 1 calc R U . . .
C23 C 0.2266(2) -0.3243(8) 0.2330(5) 0.0627(17) Uani 1 1 d . . . . .
H23 H 0.2306 -0.4078 0.1863 0.075 Uiso 1 1 calc R U . . .
C24 C 0.18538(17) -0.2449(6) 0.2464(4) 0.0419(11) Uani 1 1 d . . . . .
H24 H 0.1611 -0.2791 0.2095 0.050 Uiso 1 1 calc R U . . .
C25 C 0.3485(5) 0.2159(14) 0.2875(8) 0.120(4) Uani 1 1 d . . . . .
H25A H 0.3797 0.2391 0.3011 0.181 Uiso 1 1 calc R U . . .
H25B H 0.3465 0.1373 0.2352 0.181 Uiso 1 1 calc R U . . .
H25C H 0.3344 0.1626 0.3407 0.181 Uiso 1 1 calc R U . . .
C26 C 0.1297(3) 0.2573(12) 0.6363(8) 0.097(3) Uani 1 1 d . . . . .
H26A H 0.1237 0.2899 0.6997 0.146 Uiso 1 1 calc R U . . .
H26B H 0.1053 0.2955 0.5974 0.146 Uiso 1 1 calc R U . . .
H26C H 0.1572 0.3123 0.6160 0.146 Uiso 1 1 calc R U . . .
C27 C 0.0690(5) 0.3270(18) 0.8651(7) 0.138(5) Uani 1 1 d D . . . .
H27A H 0.0530 0.4064 0.8247 0.208 Uiso 1 1 calc R U . . .
H27B H 0.0768 0.2222 0.8313 0.208 Uiso 1 1 calc R U . . .
H27C H 0.0959 0.3832 0.8873 0.208 Uiso 1 1 calc R U . . .

loop_
_atom_site_aniso_label
_atom_site_aniso_U_11
_atom_site_aniso_U_22
_atom_site_aniso_U_33
_atom_site_aniso_U_23
_atom_site_aniso_U_13
_atom_site_aniso_U_12
Co1 0.0313(2) 0.0248(3) 0.0368(3) -0.0008(3) 0.0043(3) 0.0014(2)
Co2 0.0342(3) 0.0237(3) 0.0355(3) -0.0037(2) -0.0014(3) -0.0040(2)
N1 0.0339(18) 0.032(2) 0.040(2) -0.0010(16) 0.0044(16) 0.0017(15)
N2 0.0383(19) 0.040(2) 0.036(2) 0.0042(16) 0.0054(16) 0.0099(15)
N3 0.0367(19) 0.0267(17) 0.038(2) -0.0007(15) 0.0038(16) -0.0039(14)
N4 0.0374(19) 0.0305(19) 0.041(2) 0.0014(16) -0.0060(16) 0.0004(15)
N5 0.049(2) 0.0259(18) 0.047(2) 0.0044(17) -0.0071(19) -0.0084(16)
N6 0.049(2) 0.0274(19) 0.043(2) 0.0007(18) 0.0000(19) 0.0001(16)
N7 0.093(4) 0.054(3) 0.070(4) 0.016(3) -0.012(3) 0.007(3)
N8 0.057(3) 0.033(2) 0.065(3) 0.010(2) 0.020(2) 0.0023(19)
N9 0.080(4) 0.035(2) 0.060(3) 0.009(2) 0.025(3) 0.007(2)
N10 0.214(11) 0.076(5) 0.170(10) 0.059(6) 0.143(9) 0.049(6)
O1 0.0404(17) 0.047(2) 0.0353(18) -0.0025(15) -0.0035(14) 0.0069(15)
O2 0.0366(15) 0.0190(13) 0.0396(17) -0.0087(12) 0.0062(13) -0.0048(12)
O3 0.0320(15) 0.0225(14) 0.0353(16) -0.0016(12) -0.0058(12) -0.0033(11)
O4 0.056(2) 0.0460(19) 0.0358(18) -0.0080(15) -0.0070(16) -0.0065(16)
O5 0.228(10) 0.102(5) 0.131(7) 0.017(5) 0.081(7) 0.068(6)
O6 0.165(6) 0.064(3) 0.053(3) 0.003(2) 0.018(3) -0.019(4)
O7 0.088(4) 0.078(4) 0.122(5) 0.035(4) -0.022(4) 0.009(3)
C1 0.034(2) 0.045(3) 0.054(3) -0.001(2) 0.005(2) -0.0061(18)
C2 0.033(3) 0.068(4) 0.069(4) -0.001(3) 0.005(2) -0.001(2)
C3 0.043(3) 0.077(4) 0.074(4) -0.001(4) 0.017(3) 0.006(3)
C4 0.060(4) 0.060(4) 0.057(4) -0.007(3) 0.015(3) 0.016(3)
C5 0.042(2) 0.043(3) 0.042(3) -0.001(2) 0.006(2) 0.0073(19)
C6 0.049(3) 0.060(4) 0.046(3) -0.013(3) 0.002(2) 0.014(3)
C7 0.035(2) 0.031(2) 0.051(3) 0.002(2) -0.007(2) -0.0091(18)
C8 0.037(2) 0.049(3) 0.042(3) -0.004(2) -0.0026(19) -0.001(2)
C9 0.040(3) 0.081(4) 0.083(5) -0.001(4) -0.006(3) -0.005(3)
C10 0.039(3) 0.111(6) 0.089(5) 0.005(5) -0.001(4) 0.019(3)
C11 0.059(3) 0.095(5) 0.072(4) 0.010(4) 0.010(4) 0.044(4)
C12 0.056(3) 0.051(3) 0.054(3) 0.006(3) 0.008(3) 0.024(2)
C13 0.052(3) 0.025(2) 0.047(3) -0.010(2) 0.013(2) -0.0090(17)
C14 0.041(2) 0.028(2) 0.035(2) -0.0065(18) 0.0049(19) -0.0058(17)
C15 0.060(3) 0.030(2) 0.051(3) -0.008(2) 0.012(2) 0.000(2)
C16 0.049(3) 0.050(3) 0.054(3) -0.007(2) 0.013(3) 0.005(2)
C17 0.045(3) 0.048(3) 0.051(3) -0.005(2) 0.015(2) -0.006(2)
C18 0.047(3) 0.028(2) 0.042(3) -0.0009(18) 0.011(2) -0.0057(19)
C19 0.057(3) 0.078(4) 0.056(4) -0.013(3) -0.014(3) -0.021(3)
C20 0.042(3) 0.054(3) 0.052(3) 0.006(2) -0.012(2) -0.003(2)
C21 0.038(3) 0.087(5) 0.086(5) 0.012(4) -0.017(3) -0.003(3)
C22 0.047(3) 0.076(4) 0.096(5) 0.009(4) 0.001(3) 0.024(3)
C23 0.060(4) 0.053(4) 0.075(4) -0.002(3) 0.008(3) 0.020(3)
C24 0.045(3) 0.029(2) 0.052(3) -0.002(2) -0.003(2) 0.0042(19)
C25 0.194(11) 0.085(7) 0.082(6) 0.004(5) 0.034(7) -0.001(8)
C26 0.128(8) 0.078(6) 0.086(6) -0.004(4) 0.018(5) 0.017(5)
C27 0.187(13) 0.159(12) 0.070(6) 0.021(7) 0.003(7) 0.069(10)

loop_
_atom_type_symbol
_atom_type_description
_atom_type_scat_dispersion_real
_atom_type_scat_dispersion_imag
_atom_type_scat_source
C C 0.0033 0.0016 'International Tables Vol C Tables 4.2.6.8 and 6.1.1.4'
H H 0.0000 0.0000 'International Tables Vol C Tables 4.2.6.8 and 6.1.1.4'
N N 0.0061 0.0033 'International Tables Vol C Tables 4.2.6.8 and 6.1.1.4'
O O 0.0106 0.0060 'International Tables Vol C Tables 4.2.6.8 and 6.1.1.4'
Co Co 0.3494 0.9721 'International Tables Vol C Tables 4.2.6.8 and 6.1.1.4'

loop_
_geom_angle_atom_site_label_1
_geom_angle_atom_site_label_2
_geom_angle_atom_site_label_3
_geom_angle
_geom_angle_site_symmetry_1
_geom_angle_site_symmetry_3
O1 Co1 N1 84.67(16) . .
O1 Co1 O3 92.63(14) . .
N1 Co1 O3 95.79(15) . .
O1 Co1 N2 84.54(16) . .
N1 Co1 N2 169.12(17) . .
O3 Co1 N2 83.29(15) . .
O1 Co1 O2 171.59(14) . .
N1 Co1 O2 90.11(15) . .
O3 Co1 O2 81.33(13) . .
N2 Co1 O2 100.44(15) . .
O1 Co1 N8 94.9(2) . .
N1 Co1 N8 90.91(18) . .
O3 Co1 N8 170.35(18) . .
N2 Co1 N8 91.43(17) . .
O2 Co1 N8 91.75(19) . .
O4 Co2 O2 92.34(15) . .
O4 Co2 N4 84.71(17) . .
O2 Co2 N4 96.02(15) . .
O4 Co2 N5 93.54(18) . .
O2 Co2 N5 172.27(16) . .
N4 Co2 N5 89.52(18) . .
O4 Co2 N3 88.34(17) . .
O2 Co2 N3 83.43(14) . .
N4 Co2 N3 173.00(18) . .
N5 Co2 N3 91.73(17) . .
O4 Co2 O3 171.02(15) . .
O2 Co2 O3 81.45(13) . .
N4 Co2 O3 89.48(15) . .
N5 Co2 O3 93.24(15) . .
N3 Co2 O3 97.32(15) . .
C5 N1 C1 119.9(4) . .
C5 N1 Co1 112.9(3) . .
C1 N1 Co1 126.7(4) . .
C8 N2 C12 119.1(4) . .
C8 N2 Co1 112.5(3) . .
C12 N2 Co1 126.7(4) . .
C18 N3 C14 119.3(4) . .
C18 N3 Co2 127.2(3) . .
C14 N3 Co2 113.5(3) . .
C24 N4 C20 119.9(4) . .
C24 N4 Co2 127.0(3) . .
C20 N4 Co2 112.8(4) . .
N6 N5 Co2 118.2(3) . .
N7 N6 N5 176.0(6) . .
N9 N8 Co1 125.0(4) . .
N10 N9 N8 175.2(8) . .
C6 O1 Co1 110.4(3) . .
C13 O2 Co2 109.4(3) . .
C13 O2 Co1 119.7(3) . .
Co2 O2 Co1 98.91(13) . .
C7 O3 Co1 110.7(3) . .
C7 O3 Co2 121.2(3) . .
Co1 O3 Co2 98.31(13) . .
C19 O4 Co2 110.1(3) . .
N1 C1 C2 120.1(6) . .
C3 C2 C1 120.1(6) . .
C2 C3 C4 119.6(6) . .
C5 C4 C3 119.2(6) . .
N1 C5 C4 121.0(5) . .
N1 C5 C6 113.0(4) . .
C4 C5 C6 126.0(5) . .
O1 C6 C5 109.9(5) . .
O3 C7 C8 110.6(4) . .
N2 C8 C9 121.5(5) . .
N2 C8 C7 114.8(4) . .
C9 C8 C7 123.6(5) . .
C8 C9 C10 119.5(7) . .
C11 C10 C9 118.2(6) . .
C10 C11 C12 120.7(6) . .
N2 C12 C11 120.9(6) . .
O2 C13 C14 110.2(3) . .
N3 C14 C15 121.7(4) . .
N3 C14 C13 113.8(4) . .
C15 C14 C13 124.5(4) . .
C14 C15 C16 118.5(5) . .
C17 C16 C15 119.4(5) . .
C16 C17 C18 119.4(5) . .
N3 C18 C17 121.6(4) . .
O4 C19 C20 110.3(4) . .
N4 C20 C21 120.0(6) . .
N4 C20 C19 113.0(5) . .
C21 C20 C19 127.0(5) . .
C22 C21 C20 119.7(6) . .
C23 C22 C21 119.9(6) . .
C22 C23 C24 118.6(6) . .
N4 C24 C23 121.9(5) . .

loop_
_geom_bond_atom_site_label_1
_geom_bond_atom_site_label_2
_geom_bond_distance
_geom_bond_site_symmetry_2
Co1 O1 1.877(3) .
Co1 N1 1.923(4) .
Co1 O3 1.932(3) .
Co1 N2 1.935(4) .
Co1 O2 1.935(3) .
Co1 N8 1.945(5) .
Co2 O4 1.878(3) .
Co2 O2 1.921(3) .
Co2 N4 1.923(4) .
Co2 N5 1.925(4) .
Co2 N3 1.932(4) .
Co2 O3 1.941(3) .
N1 C5 1.343(7) .
N1 C1 1.345(6) .
N2 C8 1.340(7) .
N2 C12 1.349(6) .
N3 C18 1.339(6) .
N3 C14 1.347(6) .
N4 C24 1.343(7) .
N4 C20 1.345(6) .
N5 N6 1.191(6) .
N6 N7 1.153(7) .
N8 N9 1.144(7) .
N9 N10 1.112(8) .
O1 C6 1.402(6) .
O2 C13 1.427(5) .
O3 C7 1.404(5) .
O4 C19 1.405(7) .
O5 C25 1.339(12) .
O6 C26 1.390(11) .
O7 C27 1.328(10) .
C1 C2 1.392(7) .
C2 C3 1.344(10) .
C3 C4 1.382(10) .
C4 C5 1.374(8) .
C5 C6 1.501(8) .
C7 C8 1.502(7) .
C8 C9 1.378(8) .
C9 C10 1.391(10) .
C10 C11 1.354(11) .
C11 C12 1.381(8) .
C13 C14 1.486(6) .
C14 C15 1.377(7) .
C15 C16 1.392(8) .
C16 C17 1.368(8) .
C17 C18 1.379(7) .
C19 C20 1.492(9) .
C20 C21 1.388(9) .
C21 C22 1.372(11) .
C22 C23 1.367(10) .
C23 C24 1.375(8) .

loop_
_geom_hbond_atom_site_label_D
_geom_hbond_atom_site_label_H
_geom_hbond_atom_site_label_A
_geom_hbond_distance_DH
_geom_hbond_distance_HA
_geom_hbond_distance_DA
_geom_hbond_angle_DHA
_geom_hbond_site_symmetry_A
C24 H24 O3 0.93 2.46 2.918(6) 110.2 .
C21 H21 N10 0.93 2.46 3.380(10) 169.0 4_545
C18 H18 N5 0.93 2.45 2.935(7) 112.9 .
C17 H17 O1 0.93 2.52 3.449(6) 173.6 2
C15 H15 N5 0.93 2.59 3.376(7) 142.4 1_565
C13 H13A N8 0.97 2.58 3.137(8) 116.6 .
C12 H12 N8 0.93 2.45 2.919(7) 111.3 .
C7 H7A N5 0.97 2.63 3.182(7) 116.6 .
O7 H7 O1 0.82 1.85 2.670(6) 174.0 1_556
O6 H6 O4 0.82 1.80 2.598(6) 163.1 .
O5 H5 O6 0.82 1.95 2.762(11) 169.3 4_554
O5 H5 O6 0.82 1.95 2.762(11) 169.3 4_554
O6 H6 O4 0.82 1.80 2.598(6) 163.1 .
O7 H7 O1 0.82 1.85 2.670(6) 174.0 1_556
C7 H7A N5 0.97 2.63 3.182(7) 116.6 .
C12 H12 N8 0.93 2.45 2.919(7) 111.3 .
C13 H13A N8 0.97 2.58 3.137(8) 116.6 .
C15 H15 N5 0.93 2.59 3.376(7) 142.4 1_565
C17 H17 O1 0.93 2.52 3.449(6) 173.6 2
C18 H18 N5 0.93 2.45 2.935(7) 112.9 .
C21 H21 N10 0.93 2.46 3.380(10) 169.0 4_545
C24 H24 O3 0.93 2.46 2.918(6) 110.2 .
O5 H5 O6 0.82 1.95 2.762(11) 169.3 4_554
O6 H6 O4 0.82 1.80 2.598(6) 163.1 .
O7 H7 O1 0.82 1.85 2.670(6) 174.0 1_556
C7 H7A N5 0.97 2.63 3.182(7) 116.6 .
C12 H12 N8 0.93 2.45 2.919(7) 111.3 .
C13 H13A N8 0.97 2.58 3.137(8) 116.6 .
C15 H15 N5 0.93 2.59 3.376(7) 142.4 1_565
C17 H17 O1 0.93 2.52 3.449(6) 173.6 2
C18 H18 N5 0.93 2.45 2.935(7) 112.9 .
C21 H21 N10 0.93 2.46 3.380(10) 169.0 4_545
C24 H24 O3 0.93 2.46 2.918(6) 110.2 .

loop_
_geom_torsion_atom_site_label_1
_geom_torsion_atom_site_label_2
_geom_torsion_atom_site_label_3
_geom_torsion_atom_site_label_4
_geom_torsion
_geom_torsion_site_symmetry_1
_geom_torsion_site_symmetry_2
_geom_torsion_site_symmetry_3
_geom_torsion_site_symmetry_4
N1 Co1 O1 C6 25.2(4) . . . .
O3 Co1 O1 C6 -70.4(4) . . . .
N2 Co1 O1 C6 -153.4(4) . . . .
N8 Co1 O1 C6 115.7(4) . . . .
O2 Co2 O4 C19 -70.6(4) . . . .
N4 Co2 O4 C19 25.2(4) . . . .
N5 Co2 O4 C19 114.4(4) . . . .
N3 Co2 O4 C19 -154.0(4) . . . .
C5 N1 C1 C2 -2.5(8) . . . .
Co1 N1 C1 C2 -174.2(4) . . . .
N1 C1 C2 C3 0.4(10) . . . .
C1 C2 C3 C4 1.3(11) . . . .
C2 C3 C4 C5 -0.9(10) . . . .
C1 N1 C5 C4 2.9(8) . . . .
Co1 N1 C5 C4 175.6(5) . . . .
C1 N1 C5 C6 -177.1(5) . . . .
Co1 N1 C5 C6 -4.3(6) . . . .
C3 C4 C5 N1 -1.2(9) . . . .
C3 C4 C5 C6 178.8(6) . . . .
Co1 O1 C6 C5 -33.0(6) . . . .
N1 C5 C6 O1 24.4(7) . . . .
C4 C5 C6 O1 -155.6(6) . . . .
Co1 O3 C7 C8 -26.0(5) . . . .
Co2 O3 C7 C8 88.2(4) . . . .
C12 N2 C8 C9 1.1(8) . . . .
Co1 N2 C8 C9 -165.1(5) . . . .
C12 N2 C8 C7 177.7(5) . . . .
Co1 N2 C8 C7 11.4(5) . . . .
O3 C7 C8 N2 9.7(6) . . . .
O3 C7 C8 C9 -173.8(5) . . . .
N2 C8 C9 C10 0.9(10) . . . .
C7 C8 C9 C10 -175.3(6) . . . .
C8 C9 C10 C11 -2.4(13) . . . .
C9 C10 C11 C12 1.9(14) . . . .
C8 N2 C12 C11 -1.6(9) . . . .
Co1 N2 C12 C11 162.5(5) . . . .
C10 C11 C12 N2 0.1(12) . . . .
Co2 O2 C13 C14 -32.8(5) . . . .
Co1 O2 C13 C14 80.2(5) . . . .
C18 N3 C14 C15 0.4(7) . . . .
Co2 N3 C14 C15 -177.9(4) . . . .
C18 N3 C14 C13 -179.8(5) . . . .
Co2 N3 C14 C13 2.0(5) . . . .
O2 C13 C14 N3 20.4(6) . . . .
O2 C13 C14 C15 -159.8(5) . . . .
N3 C14 C15 C16 -1.7(8) . . . .
C13 C14 C15 C16 178.5(6) . . . .
C14 C15 C16 C17 1.2(9) . . . .
C15 C16 C17 C18 0.4(9) . . . .
C14 N3 C18 C17 1.4(8) . . . .
Co2 N3 C18 C17 179.4(4) . . . .
C16 C17 C18 N3 -1.8(9) . . . .
Co2 O4 C19 C20 -32.8(7) . . . .
C24 N4 C20 C21 0.4(8) . . . .
Co2 N4 C20 C21 174.2(5) . . . .
C24 N4 C20 C19 -177.6(5) . . . .
Co2 N4 C20 C19 -3.7(6) . . . .
O4 C19 C20 N4 23.9(8) . . . .
O4 C19 C20 C21 -153.8(6) . . . .
N4 C20 C21 C22 0.7(10) . . . .
C19 C20 C21 C22 178.3(7) . . . .
C20 C21 C22 C23 -0.2(11) . . . .
C21 C22 C23 C24 -1.3(11) . . . .
C20 N4 C24 C23 -2.0(8) . . . .
Co2 N4 C24 C23 -174.9(4) . . . .
C22 C23 C24 N4 2.4(10) . . . .
